data_1548037
loop_
_publ_author_name
'Tom Guterman'
'Micha Kornreich'
'Avigail Stern'
'Lihi Adler-Abramovich'
'Danny Porath'
'Roy Beck'
'Linda J. W. Shimon'
'Ehud Gazit'

_publ_section_title
;
 Formation of bacterial pilus-like nanofibres by designed minimalistic
 self-assembling peptides
;
_journal_name_full 'Nature Communications'
_journal_page_first 13482
_journal_paper_doi 10.1038/ncomms13482
_journal_volume 7
_journal_year 2016
_chemical_absolute_configuration syn
_chemical_formula_moiety 'C30 H47 N6 O8, H2 O'
_chemical_formula_sum 'C30 H50 N6 O9'
_chemical_formula_weight 638.76
_space_group_crystal_system triclinic
_space_group_IT_number 1
_space_group_name_Hall 'P 1'
_space_group_name_H-M_alt 'P 1'
_symmetry_space_group_name_Hall 'P 1'
_symmetry_space_group_name_H-M 'P 1'
_atom_sites_solution_hydrogens mixed
_cell_angle_alpha 99.369(7)
_cell_angle_beta 93.376(7)
_cell_angle_gamma 98.820(7)
_cell_formula_units_Z 1
_cell_length_a 4.9205(10)
_cell_length_b 11.812(2)
_cell_length_c 14.637(3)
_cell_measurement_reflns_used 3755
_cell_measurement_temperature 100(2)
_cell_measurement_theta_max 29.09
_cell_measurement_theta_min 2.03
_cell_volume 826.4(3)
_computing_cell_refinement EDNA
_computing_data_collection MXCube
_computing_data_reduction EDNA
_computing_structure_refinement 'SHELXL-2013 (Sheldrick, 2013)'
_computing_structure_solution 'SHELXT-2013 (Sheldrick, 2013)'
_diffrn_ambient_temperature 100(2)
_diffrn_measured_fraction_theta_full 0.898
_diffrn_measured_fraction_theta_max 0.814
_diffrn_measurement_device_type 'Pilatus 6M'
_diffrn_measurement_method 'phi scan'
_diffrn_radiation_type synchrotron
_diffrn_radiation_wavelength 0.700
_diffrn_reflns_av_unetI/netI 0.0438
_diffrn_reflns_Laue_measured_fraction_full 0.898
_diffrn_reflns_Laue_measured_fraction_max 0.814
_diffrn_reflns_limit_h_max 6
_diffrn_reflns_limit_h_min -6
_diffrn_reflns_limit_k_max 16
_diffrn_reflns_limit_k_min -16
_diffrn_reflns_limit_l_max 20
_diffrn_reflns_limit_l_min -20
_diffrn_reflns_number 13647
_diffrn_reflns_point_group_measured_fraction_full 0.449
_diffrn_reflns_point_group_measured_fraction_max 0.407
_diffrn_reflns_theta_full 24.835
_diffrn_reflns_theta_max 29.099
_diffrn_reflns_theta_min 2.035
_diffrn_source 'ESRF ID29'
_exptl_absorpt_coefficient_mu 0.095
_exptl_absorpt_correction_T_max 0.995
_exptl_absorpt_correction_T_min 0.991
_exptl_absorpt_correction_type multi-scan
_exptl_absorpt_process_details EDNA
_exptl_crystal_colour colourless
_exptl_crystal_density_diffrn 1.284
_exptl_crystal_description needle
_exptl_crystal_F_000 344
_exptl_crystal_size_max 0.150
_exptl_crystal_size_mid 0.080
_exptl_crystal_size_min 0.050
_refine_diff_density_max 0.709
_refine_diff_density_min -0.784
_refine_diff_density_rms 0.066
_refine_ls_abs_structure_details
;
No quotients, so Flack parameter determined by classical intensity fit
;
_refine_ls_extinction_coef .
_refine_ls_extinction_method none
_refine_ls_goodness_of_fit_ref 1.029
_refine_ls_hydrogen_treatment mixed
_refine_ls_matrix_type full
_refine_ls_number_parameters 448
_refine_ls_number_reflns 3773
_refine_ls_number_restraints 18
_refine_ls_restrained_S_all 1.090
_refine_ls_R_factor_all 0.0472
_refine_ls_R_factor_gt 0.0470
_refine_ls_shift/su_max 0.000
_refine_ls_shift/su_mean 0.000
_refine_ls_structure_factor_coef Fsqd
_refine_ls_weighting_details 'w=1/[\s^2^(Fo^2^)+(0.0794P)^2^+0.3805P] where P=(Fo^2^+2Fc^2^)/3'
_refine_ls_weighting_scheme calc
_refine_ls_wR_factor_gt 0.1255
_refine_ls_wR_factor_ref 0.1257
_reflns_Friedel_coverage 0.000
_reflns_Friedel_fraction_full 0.000
_reflns_Friedel_fraction_max 0.000
_reflns_number_gt 3755
_reflns_number_total 3773
_reflns_threshold_expression 'I > 2\s(I)'
_cod_data_source_file ncomms13482-s2.cif
_cod_data_source_block tom12h
_cod_database_code 1548037
_shelx_space_group_comment
;
The symmetry employed for this shelxl refinement is uniquely defined
by the following loop, which should always be used as a source of
symmetry information in preference to the above space-group names.
They are only intended as comments.
;
_shelx_estimated_absorpt_t_min 0.986
_shelx_estimated_absorpt_t_max 0.995
_shelxl_version_number 2013-4

loop_
_space_group_symop_operation_xyz
'x, y, z'

loop_
_atom_site_label
_atom_site_type_symbol
_atom_site_fract_x
_atom_site_fract_y
_atom_site_fract_z
_atom_site_U_iso_or_equiv
_atom_site_adp_type
_atom_site_occupancy
_atom_site_site_symmetry_order
_atom_site_calc_flag
_atom_site_refinement_flags_posn
_atom_site_refinement_flags_adp
_atom_site_refinement_flags_occupancy
_atom_site_disorder_assembly
_atom_site_disorder_group
N1 N 0.2561(5) 0.23393(18) -0.05702(14) 0.0159(4) Uani 1 1 d . . . . .
H1A H 0.220(9) 0.156(3) -0.092(3) 0.024 Uiso 1 1 d . U . . .
H1B H 0.124(9) 0.276(4) -0.071(3) 0.024 Uiso 1 1 d . U . . .
H1C H 0.434(9) 0.265(4) -0.071(3) 0.024 Uiso 1 1 d . U . . .
C1 C 0.2139(5) 0.2252(2) 0.04152(16) 0.0133(4) Uani 1 1 d . . . . .
H1D H 0.0118 0.2081 0.0490 0.016 Uiso 1 1 calc R U . . .
C2 C 0.3551(6) 0.1263(2) 0.06864(17) 0.0181(5) Uani 1 1 d . . . . .
H2A H 0.2894 0.0544 0.0229 0.022 Uiso 1 1 calc R U . . .
H2B H 0.5569 0.1469 0.0659 0.022 Uiso 1 1 calc R U . . .
C3 C 0.2992(6) 0.1029(2) 0.16430(17) 0.0175(5) Uani 1 1 d . . . . .
C4 C 0.4727(8) 0.1586(3) 0.2426(2) 0.0289(6) Uani 1 1 d . . . . .
H4A H 0.6310 0.2131 0.2365 0.035 Uiso 1 1 calc R U . . .
C5 C 0.4129(10) 0.1339(4) 0.3301(2) 0.0437(10) Uani 1 1 d . . . . .
H5A H 0.5310 0.1721 0.3834 0.052 Uiso 1 1 calc R U . . .
C6 C 0.1850(11) 0.0549(4) 0.3398(3) 0.0445(10) Uani 1 1 d . . . . .
H6A H 0.1464 0.0386 0.3996 0.053 Uiso 1 1 calc R U . . .
C7 C 0.0103(9) -0.0014(3) 0.2616(3) 0.0401(9) Uani 1 1 d . . . . .
H7A H -0.1471 -0.0564 0.2679 0.048 Uiso 1 1 calc R U . . .
C8 C 0.0684(7) 0.0235(3) 0.1748(2) 0.0274(6) Uani 1 1 d . . . . .
H8A H -0.0512 -0.0143 0.1217 0.033 Uiso 1 1 calc R U . . .
C9 C 0.3419(5) 0.3386(2) 0.10570(16) 0.0131(4) Uani 1 1 d . . . . .
O1 O 0.5904(4) 0.37353(17) 0.10713(13) 0.0184(4) Uani 1 1 d . . . . .
N2 N 0.1704(4) 0.38781(17) 0.16167(13) 0.0119(4) Uani 1 1 d . . . . .
H2C H -0.0057 0.3571 0.1560 0.014 Uiso 1 1 calc R U . . .
C10 C 0.2680(5) 0.4904(2) 0.23133(16) 0.0143(4) Uani 1 1 d . . . . .
H10A H 0.4742 0.5027 0.2400 0.017 Uiso 1 1 calc R U . . .
C11 C 0.1744(6) 0.5986(2) 0.20160(17) 0.0199(5) Uani 1 1 d . . . . .
H11A H -0.0315 0.5860 0.1908 0.024 Uiso 1 1 calc R U . . .
C12 C 0.2730(9) 0.7064(3) 0.2743(2) 0.0355(8) Uani 1 1 d . . . . .
H12A H 0.2122 0.7739 0.2534 0.053 Uiso 1 1 calc R U . . .
H12B H 0.4750 0.7194 0.2835 0.053 Uiso 1 1 calc R U . . .
H12C H 0.1956 0.6956 0.3331 0.053 Uiso 1 1 calc R U . . .
O2 O 0.2943(5) 0.61779(17) 0.11870(13) 0.0226(4) Uani 1 1 d . . . . .
H2D H 0.2179 0.5663 0.0743 0.034 Uiso 1 1 calc R U . . .
C13 C 0.1500(5) 0.4727(2) 0.32331(15) 0.0138(4) Uani 1 1 d . . . . .
O3 O -0.1015(4) 0.45734(19) 0.32905(13) 0.0205(4) Uani 1 1 d . . . . .
N3 N 0.3402(5) 0.48102(19) 0.39497(14) 0.0159(4) Uani 1 1 d . . . . .
H3A H 0.5163 0.4882 0.3852 0.019 Uiso 1 1 calc R U . . .
C14 C 0.2575(6) 0.4782(2) 0.48892(16) 0.0150(4) Uani 1 1 d . . . . .
H14A H 0.0591 0.4867 0.4924 0.018 Uiso 1 1 calc R U . A 1
C15A C 0.314(5) 0.361(2) 0.5212(9) 0.020(3) Uani 0.457(6) 1 d D . P B 1
H15A H 0.1801 0.2952 0.4853 0.024 Uiso 0.457(6) 1 calc R U P B 1
H15B H 0.5012 0.3475 0.5051 0.024 Uiso 0.457(6) 1 calc R U P B 1
C16A C 0.296(2) 0.3579(7) 0.6227(5) 0.0391(10) Uani 0.457(6) 1 d D . P B 1
H16A H 0.0948 0.3258 0.6107 0.047 Uiso 0.457(6) 1 calc R U P B 1
C17A C 0.2628(17) 0.3996(5) 0.6941(4) 0.0293(12) Uani 0.457(6) 1 d D . P B 1
H17A H 0.3688 0.3679 0.7398 0.044 Uiso 0.457(6) 1 calc R U P B 1
H17B H 0.0661 0.3840 0.7036 0.044 Uiso 0.457(6) 1 calc R U P B 1
H17C H 0.3243 0.4838 0.7017 0.044 Uiso 0.457(6) 1 calc R U P B 1
C18A C 0.3544(16) 0.2399(5) 0.6465(4) 0.0293(12) Uani 0.457(6) 1 d D . P B 1
H18A H 0.5342 0.2257 0.6260 0.044 Uiso 0.457(6) 1 calc R U P B 1
H18B H 0.2098 0.1771 0.6146 0.044 Uiso 0.457(6) 1 calc R U P B 1
H18C H 0.3558 0.2425 0.7138 0.044 Uiso 0.457(6) 1 calc R U P B 1
C15B C 0.250(4) 0.3600(18) 0.5127(8) 0.020(3) Uani 0.543(6) 1 d D . P B 2
H15C H 0.4430 0.3462 0.5215 0.024 Uiso 0.543(6) 1 calc R U P B 2
H15D H 0.1581 0.3022 0.4589 0.024 Uiso 0.543(6) 1 calc R U P B 2
C16B C 0.1060(18) 0.3373(6) 0.5986(5) 0.0391(10) Uani 0.543(6) 1 d D . P B 2
H16B H 0.2806 0.3483 0.6400 0.047 Uiso 0.543(6) 1 calc R U P B 2
C17B C -0.0098(17) 0.3725(6) 0.6512(5) 0.0391(10) Uani 0.543(6) 1 d D . P B 2
H17D H 0.0684 0.3618 0.7118 0.059 Uiso 0.543(6) 1 calc R U P B 2
H17E H -0.2017 0.3326 0.6402 0.059 Uiso 0.543(6) 1 calc R U P B 2
H17F H -0.0037 0.4557 0.6507 0.059 Uiso 0.543(6) 1 calc R U P B 2
C18B C 0.039(2) 0.2057(6) 0.5964(5) 0.057(2) Uani 0.543(6) 1 d D U P B 2
H18D H -0.0246 0.1908 0.6562 0.085 Uiso 0.543(6) 1 calc R U P B 2
H18E H 0.2044 0.1708 0.5847 0.085 Uiso 0.543(6) 1 calc R U P B 2
H18F H -0.1071 0.1712 0.5467 0.085 Uiso 0.543(6) 1 calc R U P B 2
C19 C 0.4453(5) 0.5789(2) 0.55217(15) 0.0137(4) Uani 1 1 d . . . . .
O4 O 0.6984(4) 0.58488(17) 0.55698(13) 0.0196(4) Uani 1 1 d . . . . .
N4 N 0.3131(5) 0.65876(18) 0.59837(14) 0.0149(4) Uani 1 1 d . . . . .
H4B H 0.1318 0.6491 0.5905 0.018 Uiso 1 1 calc R U . . .
C20 C 0.4620(5) 0.7613(2) 0.66140(16) 0.0154(5) Uani 1 1 d . . . . .
H20A H 0.6651 0.7637 0.6579 0.018 Uiso 1 1 calc R U . . .
C21 C 0.3814(6) 0.8744(2) 0.63730(18) 0.0181(5) Uani 1 1 d . . . . .
H21A H 0.1849 0.8750 0.6509 0.022 Uiso 1 1 calc R U . . .
C22 C 0.5573(7) 0.9791(3) 0.7004(2) 0.0245(6) Uani 1 1 d . . . . .
H22A H 0.5072 1.0510 0.6844 0.037 Uiso 1 1 calc R U . . .
H22B H 0.7529 0.9777 0.6920 0.037 Uiso 1 1 calc R U . . .
H22C H 0.5245 0.9756 0.7654 0.037 Uiso 1 1 calc R U . . .
C23 C 0.3995(6) 0.8818(3) 0.5340(2) 0.0222(5) Uani 1 1 d . . . . .
H23A H 0.2652 0.8174 0.4968 0.027 Uiso 1 1 calc R U . . .
H23B H 0.3430 0.9557 0.5229 0.027 Uiso 1 1 calc R U . . .
C24 C 0.6841(7) 0.8759(3) 0.4984(2) 0.0273(6) Uani 1 1 d . . . . .
H24A H 0.6759 0.8820 0.4323 0.041 Uiso 1 1 calc R U . . .
H24B H 0.7398 0.8017 0.5064 0.041 Uiso 1 1 calc R U . . .
H24C H 0.8190 0.9402 0.5336 0.041 Uiso 1 1 calc R U . . .
C25 C 0.3886(6) 0.7483(2) 0.75963(17) 0.0147(4) Uani 1 1 d . . . . .
O5 O 0.1529(4) 0.75566(19) 0.78231(14) 0.0224(4) Uani 1 1 d . . . . .
N5 N 0.5861(5) 0.72615(17) 0.81684(14) 0.0132(4) Uani 1 1 d . . . . .
H5B H 0.7503 0.7211 0.7973 0.016 Uiso 1 1 calc R U . . .
C26 C 0.5356(5) 0.71015(19) 0.91111(15) 0.0129(4) Uani 1 1 d . . . . .
H26A H 0.3440 0.6666 0.9097 0.015 Uiso 1 1 calc R U . . .
C27 C 0.7367(5) 0.6367(2) 0.94743(16) 0.0141(4) Uani 1 1 d . . . . .
H27A H 0.9289 0.6767 0.9476 0.017 Uiso 1 1 calc R U . . .
H27B H 0.7023 0.6280 1.0121 0.017 Uiso 1 1 calc R U . . .
C28 C 0.6997(6) 0.5170(2) 0.88637(17) 0.0170(5) Uani 1 1 d . . . . .
H28A H 0.7454 0.5270 0.8229 0.020 Uiso 1 1 calc R U . . .
H28B H 0.5029 0.4811 0.8823 0.020 Uiso 1 1 calc R U . . .
C29 C 0.8751(6) 0.4335(2) 0.92015(16) 0.0154(4) Uani 1 1 d . . . . .
O6 O 0.7848(4) 0.32542(16) 0.89583(13) 0.0202(4) Uani 1 1 d . . . . .
O7 O 1.1021(4) 0.47277(17) 0.96523(13) 0.0193(4) Uani 1 1 d . . . . .
C30 C 0.5511(6) 0.8286(2) 0.97342(17) 0.0167(5) Uani 1 1 d . . . . .
N6 N 0.4547(6) 0.8257(2) 1.05669(16) 0.0204(5) Uani 1 1 d . . . . .
H6B H 0.388(9) 0.763(4) 1.071(3) 0.019(8) Uiso 1 1 d . . . . .
H6C H 0.459(9) 0.896(4) 1.093(3) 0.024(9) Uiso 1 1 d . . . . .
O8 O 0.6429(6) 0.92003(18) 0.94893(16) 0.0320(6) Uani 1 1 d . . . . .
O9 O 1.0791(5) 1.00154(18) 0.85711(16) 0.0255(4) Uani 1 1 d . . . . .
H9A H 1.163(14) 0.946(6) 0.841(4) 0.059(16) Uiso 1 1 d . . . . .
H9B H 0.939(13) 0.969(5) 0.882(4) 0.047(14) Uiso 1 1 d . . . . .

loop_
_atom_site_aniso_label
_atom_site_aniso_U_11
_atom_site_aniso_U_22
_atom_site_aniso_U_33
_atom_site_aniso_U_23
_atom_site_aniso_U_13
_atom_site_aniso_U_12
N1 0.0181(13) 0.0185(10) 0.0127(9) 0.0036(7) 0.0015(7) 0.0067(8)
C1 0.0127(13) 0.0156(10) 0.0127(10) 0.0041(8) 0.0013(8) 0.0040(7)
C2 0.0238(16) 0.0196(11) 0.0146(11) 0.0059(8) 0.0052(9) 0.0106(9)
C3 0.0226(16) 0.0197(11) 0.0137(11) 0.0057(8) 0.0039(9) 0.0105(9)
C4 0.035(2) 0.0348(15) 0.0188(13) 0.0055(11) -0.0017(11) 0.0112(12)
C5 0.066(3) 0.058(2) 0.0140(13) 0.0068(14) -0.0002(14) 0.035(2)
C6 0.065(3) 0.057(2) 0.0279(16) 0.0276(16) 0.0201(16) 0.036(2)
C7 0.044(2) 0.0429(19) 0.045(2) 0.0269(16) 0.0226(16) 0.0172(15)
C8 0.0295(19) 0.0265(13) 0.0294(15) 0.0096(11) 0.0075(12) 0.0082(11)
C9 0.0109(13) 0.0172(10) 0.0127(10) 0.0042(8) 0.0017(7) 0.0050(7)
O1 0.0111(11) 0.0255(9) 0.0175(8) -0.0001(7) 0.0029(6) 0.0030(6)
N2 0.0082(11) 0.0167(9) 0.0109(8) 0.0024(7) 0.0024(6) 0.0025(6)
C10 0.0147(14) 0.0185(10) 0.0094(9) 0.0013(8) 0.0032(8) 0.0018(8)
C11 0.0295(17) 0.0184(11) 0.0136(11) 0.0047(9) 0.0078(9) 0.0054(9)
C12 0.065(3) 0.0191(12) 0.0202(13) -0.0023(10) 0.0107(13) 0.0051(13)
O2 0.0345(13) 0.0191(8) 0.0133(8) 0.0043(6) 0.0062(7) -0.0011(7)
C13 0.0120(14) 0.0199(11) 0.0104(10) 0.0035(8) 0.0022(8) 0.0042(8)
O3 0.0114(11) 0.0367(10) 0.0136(8) 0.0052(7) 0.0034(6) 0.0032(7)
N3 0.0101(12) 0.0274(11) 0.0110(9) 0.0039(7) 0.0026(7) 0.0043(7)
C14 0.0159(14) 0.0201(11) 0.0096(9) 0.0027(8) 0.0041(7) 0.0029(8)
C15A 0.025(9) 0.0205(13) 0.016(2) 0.005(2) 0.001(4) 0.007(5)
C16A 0.047(3) 0.044(2) 0.033(2) 0.0208(17) 0.0086(16) 0.0099(18)
C17A 0.040(3) 0.031(2) 0.020(2) 0.0135(17) 0.0026(17) 0.0020(18)
C18A 0.040(3) 0.031(2) 0.020(2) 0.0135(17) 0.0026(17) 0.0020(18)
C15B 0.025(9) 0.0205(13) 0.016(2) 0.005(2) 0.001(4) 0.007(5)
C16B 0.047(3) 0.044(2) 0.033(2) 0.0208(17) 0.0086(16) 0.0099(18)
C17B 0.047(3) 0.044(2) 0.033(2) 0.0208(17) 0.0086(16) 0.0099(18)
C18B 0.095(6) 0.036(3) 0.027(3) 0.017(3) -0.018(3) -0.032(3)
C19 0.0140(14) 0.0200(11) 0.0092(9) 0.0056(8) 0.0025(7) 0.0057(8)
O4 0.0130(12) 0.0265(9) 0.0196(9) 0.0012(7) 0.0025(6) 0.0066(7)
N4 0.0101(12) 0.0206(10) 0.0139(9) 0.0011(7) 0.0007(7) 0.0044(7)
C20 0.0127(14) 0.0220(11) 0.0118(10) 0.0030(8) 0.0025(8) 0.0038(8)
C21 0.0158(14) 0.0237(12) 0.0169(11) 0.0058(9) 0.0035(8) 0.0060(9)
C22 0.0276(17) 0.0243(13) 0.0205(12) 0.0038(10) 0.0023(10) 0.0011(10)
C23 0.0193(16) 0.0298(13) 0.0202(12) 0.0104(10) 0.0021(9) 0.0061(10)
C24 0.0236(18) 0.0396(16) 0.0216(12) 0.0129(11) 0.0068(10) 0.0046(12)
C25 0.0125(14) 0.0188(10) 0.0136(10) 0.0037(8) 0.0024(8) 0.0038(8)
O5 0.0127(11) 0.0385(11) 0.0203(9) 0.0115(8) 0.0064(7) 0.0087(7)
N5 0.0102(11) 0.0183(9) 0.0129(9) 0.0049(7) 0.0041(6) 0.0047(7)
C26 0.0134(13) 0.0155(10) 0.0122(10) 0.0061(8) 0.0047(7) 0.0044(7)
C27 0.0142(14) 0.0157(10) 0.0143(10) 0.0041(8) 0.0029(8) 0.0057(8)
C28 0.0176(15) 0.0171(11) 0.0182(11) 0.0051(8) 0.0012(8) 0.0067(8)
C29 0.0166(14) 0.0194(11) 0.0132(10) 0.0051(8) 0.0072(8) 0.0076(8)
O6 0.0242(12) 0.0177(8) 0.0203(9) 0.0046(7) 0.0046(7) 0.0064(7)
O7 0.0194(12) 0.0229(9) 0.0169(8) 0.0043(7) 0.0011(6) 0.0073(7)
C30 0.0211(15) 0.0168(10) 0.0151(10) 0.0045(8) 0.0076(9) 0.0083(8)
N6 0.0304(15) 0.0166(10) 0.0160(10) 0.0046(8) 0.0106(8) 0.0049(8)
O8 0.0569(17) 0.0148(9) 0.0290(11) 0.0071(8) 0.0240(10) 0.0101(9)
O9 0.0299(13) 0.0191(9) 0.0264(10) 0.0003(7) 0.0044(8) 0.0036(8)

loop_
_atom_type_symbol
_atom_type_description
_atom_type_scat_dispersion_real
_atom_type_scat_dispersion_imag
_atom_type_scat_source
C C 0.0033 0.0016 'International Tables Vol C Tables 4.2.6.8 and 6.1.1.4'
H H 0.0000 0.0000 'International Tables Vol C Tables 4.2.6.8 and 6.1.1.4'
N N 0.0061 0.0033 'International Tables Vol C Tables 4.2.6.8 and 6.1.1.4'
O O 0.0106 0.0060 'International Tables Vol C Tables 4.2.6.8 and 6.1.1.4'

loop_
_geom_angle_atom_site_label_1
_geom_angle_atom_site_label_2
_geom_angle_atom_site_label_3
_geom_angle
_geom_angle_site_symmetry_1
_geom_angle_site_symmetry_3
C1 N1 H1A 107(2) . .
C1 N1 H1B 102(3) . .
H1A N1 H1B 112(3) . .
C1 N1 H1C 118(2) . .
H1A N1 H1C 105(3) . .
H1B N1 H1C 113(4) . .
N1 C1 C9 110.58(18) . .
N1 C1 C2 109.10(19) . .
C9 C1 C2 108.5(2) . .
N1 C1 H1D 109.6 . .
C9 C1 H1D 109.6 . .
C2 C1 H1D 109.6 . .
C3 C2 C1 112.9(2) . .
C3 C2 H2A 109.0 . .
C1 C2 H2A 109.0 . .
C3 C2 H2B 109.0 . .
C1 C2 H2B 109.0 . .
H2A C2 H2B 107.8 . .
C8 C3 C4 119.1(3) . .
C8 C3 C2 119.1(2) . .
C4 C3 C2 121.8(3) . .
C3 C4 C5 119.8(3) . .
C3 C4 H4A 120.1 . .
C5 C4 H4A 120.1 . .
C6 C5 C4 120.7(4) . .
C6 C5 H5A 119.6 . .
C4 C5 H5A 119.6 . .
C5 C6 C7 119.9(3) . .
C5 C6 H6A 120.0 . .
C7 C6 H6A 120.0 . .
C8 C7 C6 119.4(4) . .
C8 C7 H7A 120.3 . .
C6 C7 H7A 120.3 . .
C7 C8 C3 121.0(3) . .
C7 C8 H8A 119.5 . .
C3 C8 H8A 119.5 . .
O1 C9 N2 125.1(2) . .
O1 C9 C1 119.2(2) . .
N2 C9 C1 115.5(2) . .
C9 N2 C10 121.6(2) . .
C9 N2 H2C 119.2 . .
C10 N2 H2C 119.2 . .
N2 C10 C13 109.22(19) . .
N2 C10 C11 110.7(2) . .
C13 C10 C11 108.8(2) . .
N2 C10 H10A 109.4 . .
C13 C10 H10A 109.4 . .
C11 C10 H10A 109.4 . .
O2 C11 C12 107.3(2) . .
O2 C11 C10 108.6(2) . .
C12 C11 C10 111.2(2) . .
O2 C11 H11A 109.9 . .
C12 C11 H11A 109.9 . .
C10 C11 H11A 109.9 . .
C11 C12 H12A 109.5 . .
C11 C12 H12B 109.5 . .
H12A C12 H12B 109.5 . .
C11 C12 H12C 109.5 . .
H12A C12 H12C 109.5 . .
H12B C12 H12C 109.5 . .
C11 O2 H2D 109.5 . .
O3 C13 N3 124.6(2) . .
O3 C13 C10 120.5(2) . .
N3 C13 C10 114.8(2) . .
C13 N3 C14 120.7(2) . .
C13 N3 H3A 119.7 . .
C14 N3 H3A 119.7 . .
N3 C14 C15B 110.9(5) . .
N3 C14 C19 106.22(19) . .
C15B C14 C19 117.3(7) . .
N3 C14 C15A 110.0(6) . .
C19 C14 C15A 107.5(9) . .
N3 C14 H14A 111.0 . .
C19 C14 H14A 111.0 . .
C15A C14 H14A 111.0 . .
C16A C15A C14 115.2(15) . .
C16A C15A H15A 108.5 . .
C14 C15A H15A 108.5 . .
C16A C15A H15B 108.5 . .
C14 C15A H15B 108.5 . .
H15A C15A H15B 107.5 . .
C17A C16A C15A 151.3(12) . .
C17A C16A C18A 97.7(5) . .
C15A C16A C18A 111.0(11) . .
C17A C16A H16A 90.2 . .
C15A C16A H16A 90.2 . .
C18A C16A H16A 90.2 . .
C16A C17A H17A 109.5 . .
C16A C17A H17B 109.5 . .
H17A C17A H17B 109.5 . .
C16A C17A H17C 109.5 . .
H17A C17A H17C 109.5 . .
H17B C17A H17C 109.5 . .
C16A C18A H18A 109.5 . .
C16A C18A H18B 109.5 . .
H18A C18A H18B 109.5 . .
C16A C18A H18C 109.5 . .
H18A C18A H18C 109.5 . .
H18B C18A H18C 109.5 . .
C14 C15B C16B 116.2(12) . .
C14 C15B H15C 108.2 . .
C16B C15B H15C 108.2 . .
C14 C15B H15D 108.2 . .
C16B C15B H15D 108.2 . .
H15C C15B H15D 107.4 . .
C17B C16B C15B 144.6(10) . .
C17B C16B C18B 103.8(7) . .
C15B C16B C18B 109.2(10) . .
C17B C16B H16B 94.8 . .
C15B C16B H16B 94.8 . .
C18B C16B H16B 94.8 . .
C16B C17B H17D 109.5 . .
C16B C17B H17E 109.5 . .
H17D C17B H17E 109.5 . .
C16B C17B H17F 109.5 . .
H17D C17B H17F 109.5 . .
H17E C17B H17F 109.5 . .
C16B C18B H18D 109.5 . .
C16B C18B H18E 109.5 . .
H18D C18B H18E 109.5 . .
C16B C18B H18F 109.5 . .
H18D C18B H18F 109.5 . .
H18E C18B H18F 109.5 . .
O4 C19 N4 124.4(2) . .
O4 C19 C14 120.9(2) . .
N4 C19 C14 114.7(2) . .
C19 N4 C20 121.8(2) . .
C19 N4 H4B 119.1 . .
C20 N4 H4B 119.1 . .
N4 C20 C25 107.1(2) . .
N4 C20 C21 111.7(2) . .
C25 C20 C21 109.9(2) . .
N4 C20 H20A 109.4 . .
C25 C20 H20A 109.4 . .
C21 C20 H20A 109.4 . .
C22 C21 C23 111.9(2) . .
C22 C21 C20 109.6(2) . .
C23 C21 C20 112.5(2) . .
C22 C21 H21A 107.5 . .
C23 C21 H21A 107.5 . .
C20 C21 H21A 107.5 . .
C21 C22 H22A 109.5 . .
C21 C22 H22B 109.5 . .
H22A C22 H22B 109.5 . .
C21 C22 H22C 109.5 . .
H22A C22 H22C 109.5 . .
H22B C22 H22C 109.5 . .
C24 C23 C21 115.3(2) . .
C24 C23 H23A 108.4 . .
C21 C23 H23A 108.4 . .
C24 C23 H23B 108.4 . .
C21 C23 H23B 108.4 . .
H23A C23 H23B 107.5 . .
C23 C24 H24A 109.5 . .
C23 C24 H24B 109.5 . .
H24A C24 H24B 109.5 . .
C23 C24 H24C 109.5 . .
H24A C24 H24C 109.5 . .
H24B C24 H24C 109.5 . .
O5 C25 N5 122.8(2) . .
O5 C25 C20 120.3(2) . .
N5 C25 C20 116.9(2) . .
C25 N5 C26 121.2(2) . .
C25 N5 H5B 119.4 . .
C26 N5 H5B 119.4 . .
N5 C26 C30 109.77(18) . .
N5 C26 C27 110.59(19) . .
C30 C26 C27 112.6(2) . .
N5 C26 H26A 107.9 . .
C30 C26 H26A 107.9 . .
C27 C26 H26A 107.9 . .
C28 C27 C26 110.4(2) . .
C28 C27 H27A 109.6 . .
C26 C27 H27A 109.6 . .
C28 C27 H27B 109.6 . .
C26 C27 H27B 109.6 . .
H27A C27 H27B 108.1 . .
C27 C28 C29 114.8(2) . .
C27 C28 H28A 108.6 . .
C29 C28 H28A 108.6 . .
C27 C28 H28B 108.6 . .
C29 C28 H28B 108.6 . .
H28A C28 H28B 107.5 . .
O7 C29 O6 123.3(2) . .
O7 C29 C28 119.7(2) . .
O6 C29 C28 116.9(2) . .
O8 C30 N6 122.0(2) . .
O8 C30 C26 122.6(2) . .
N6 C30 C26 115.4(2) . .
C30 N6 H6B 121(3) . .
C30 N6 H6C 116(3) . .
H6B N6 H6C 123(4) . .
H9A O9 H9B 103(6) . .

loop_
_geom_bond_atom_site_label_1
_geom_bond_atom_site_label_2
_geom_bond_distance
_geom_bond_site_symmetry_2
N1 C1 1.487(3) .
N1 H1A 0.97(4) .
N1 H1B 0.91(4) .
N1 H1C 0.94(4) .
C1 C9 1.528(3) .
C1 C2 1.540(3) .
C1 H1D 1.0000 .
C2 C3 1.503(3) .
C2 H2A 0.9900 .
C2 H2B 0.9900 .
C3 C8 1.391(4) .
C3 C4 1.394(4) .
C4 C5 1.396(4) .
C4 H4A 0.9500 .
C5 C6 1.375(7) .
C5 H5A 0.9500 .
C6 C7 1.398(7) .
C6 H6A 0.9500 .
C7 C8 1.385(4) .
C7 H7A 0.9500 .
C8 H8A 0.9500 .
C9 O1 1.227(3) .
C9 N2 1.341(3) .
N2 C10 1.449(3) .
N2 H2C 0.8800 .
C10 C13 1.530(3) .
C10 C11 1.542(4) .
C10 H10A 1.0000 .
C11 O2 1.416(3) .
C11 C12 1.516(4) .
C11 H11A 1.0000 .
C12 H12A 0.9800 .
C12 H12B 0.9800 .
C12 H12C 0.9800 .
O2 H2D 0.8400 .
C13 O3 1.232(3) .
C13 N3 1.345(3) .
N3 C14 1.461(3) .
N3 H3A 0.8800 .
C14 C15B 1.489(19) .
C14 C19 1.526(3) .
C14 C15A 1.60(2) .
C14 H14A 1.0000 .
C15A C16A 1.500(12) .
C15A H15A 0.9900 .
C15A H15B 0.9900 .
C16A C17A 1.113(9) .
C16A C18A 1.553(8) .
C16A H16A 1.0000 .
C17A H17A 0.9800 .
C17A H17B 0.9800 .
C17A H17C 0.9800 .
C18A H18A 0.9800 .
C18A H18B 0.9800 .
C18A H18C 0.9800 .
C15B C16B 1.522(11) .
C15B H15C 0.9900 .
C15B H15D 0.9900 .
C16B C17B 1.054(10) .
C16B C18B 1.534(9) .
C16B H16B 1.0000 .
C17B H17D 0.9800 .
C17B H17E 0.9800 .
C17B H17F 0.9800 .
C18B H18D 0.9800 .
C18B H18E 0.9800 .
C18B H18F 0.9800 .
C19 O4 1.234(4) .
C19 N4 1.342(3) .
N4 C20 1.463(3) .
N4 H4B 0.8800 .
C20 C25 1.529(3) .
C20 C21 1.538(3) .
C20 H20A 1.0000 .
C21 C22 1.529(4) .
C21 C23 1.536(4) .
C21 H21A 1.0000 .
C22 H22A 0.9800 .
C22 H22B 0.9800 .
C22 H22C 0.9800 .
C23 C24 1.530(4) .
C23 H23A 0.9900 .
C23 H23B 0.9900 .
C24 H24A 0.9800 .
C24 H24B 0.9800 .
C24 H24C 0.9800 .
C25 O5 1.237(4) .
C25 N5 1.329(3) .
N5 C26 1.453(3) .
N5 H5B 0.8800 .
C26 C30 1.529(3) .
C26 C27 1.538(3) .
C26 H26A 1.0000 .
C27 C28 1.524(3) .
C27 H27A 0.9900 .
C27 H27B 0.9900 .
C28 C29 1.527(3) .
C28 H28A 0.9900 .
C28 H28B 0.9900 .
C29 O7 1.246(3) .
C29 O6 1.270(3) .
C30 O8 1.223(3) .
C30 N6 1.337(3) .
N6 H6B 0.82(4) .
N6 H6C 0.91(4) .
O9 H9A 0.83(7) .
O9 H9B 0.87(6) .

loop_
_geom_hbond_atom_site_label_D
_geom_hbond_atom_site_label_H
_geom_hbond_atom_site_label_A
_geom_hbond_distance_DH
_geom_hbond_distance_HA
_geom_hbond_distance_DA
_geom_hbond_angle_DHA
_geom_hbond_site_symmetry_A
N1 H1A O9 0.97(4) 1.86(4) 2.809(3) 167(4) 1_444
N1 H1B O6 0.91(4) 1.91(5) 2.801(3) 165(4) 1_454
N1 H1B O7 0.91(4) 2.32(4) 3.004(3) 132(3) 1_454
N1 H1C O6 0.94(4) 1.88(4) 2.829(3) 178(4) 1_554
C2 H2A O9 0.99 2.52 3.318(3) 137.3 1_444
N2 H2C O1 0.88 2.12 2.890(3) 145.7 1_455
C10 H10A O3 1.00 2.57 3.443(3) 146.0 1_655
O2 H2D O7 0.84 1.79 2.622(3) 168.0 1_454
N3 H3A O3 0.88 2.15 3.003(3) 161.8 1_655
C14 H14A O4 1.00 2.42 3.336(3) 151.8 1_455
N4 H4B O4 0.88 2.15 3.013(3) 166.6 1_455
N5 H5B O5 0.88 1.99 2.843(3) 161.9 1_655
C28 H28B O7 0.99 2.37 3.222(4) 143.2 1_455
N6 H6B O2 0.82(4) 1.96(4) 2.774(3) 170(4) 1_556
O9 H9A O5 0.83(7) 2.27(7) 3.017(3) 149(6) 1_655
O9 H9B O8 0.87(6) 1.87(6) 2.733(3) 171(5) .

loop_
_geom_torsion_atom_site_label_1
_geom_torsion_atom_site_label_2
_geom_torsion_atom_site_label_3
_geom_torsion_atom_site_label_4
_geom_torsion
_geom_torsion_site_symmetry_1
_geom_torsion_site_symmetry_2
_geom_torsion_site_symmetry_3
_geom_torsion_site_symmetry_4
N1 C1 C2 C3 -174.2(2) . . . .
C9 C1 C2 C3 65.3(3) . . . .
C1 C2 C3 C8 89.0(3) . . . .
C1 C2 C3 C4 -91.1(3) . . . .
C8 C3 C4 C5 0.0(5) . . . .
C2 C3 C4 C5 -179.8(3) . . . .
C3 C4 C5 C6 0.2(5) . . . .
C4 C5 C6 C7 -0.1(6) . . . .
C5 C6 C7 C8 -0.3(6) . . . .
C6 C7 C8 C3 0.6(5) . . . .
C4 C3 C8 C7 -0.4(4) . . . .
C2 C3 C8 C7 179.4(3) . . . .
N1 C1 C9 O1 -59.9(3) . . . .
C2 C1 C9 O1 59.7(3) . . . .
N1 C1 C9 N2 124.7(2) . . . .
C2 C1 C9 N2 -115.7(2) . . . .
O1 C9 N2 C10 -0.1(4) . . . .
C1 C9 N2 C10 175.0(2) . . . .
C9 N2 C10 C13 -133.6(2) . . . .
C9 N2 C10 C11 106.6(2) . . . .
N2 C10 C11 O2 -62.6(3) . . . .
C13 C10 C11 O2 177.4(2) . . . .
N2 C10 C11 C12 179.5(2) . . . .
C13 C10 C11 C12 59.5(3) . . . .
N2 C10 C13 O3 -61.3(3) . . . .
C11 C10 C13 O3 59.6(3) . . . .
N2 C10 C13 N3 121.8(2) . . . .
C11 C10 C13 N3 -117.3(2) . . . .
O3 C13 N3 C14 -3.3(4) . . . .
C10 C13 N3 C14 173.5(2) . . . .
C13 N3 C14 C15B 98.8(8) . . . .
C13 N3 C14 C19 -132.7(2) . . . .
C13 N3 C14 C15A 111.2(10) . . . .
N3 C14 C15A C16A 167.4(12) . . . .
C15B C14 C15A C16A -96(5) . . . .
C19 C14 C15A C16A 52.2(17) . . . .
C14 C15A C16A C17A -1(4) . . . .
C14 C15A C16A C18A 179.9(12) . . . .
N3 C14 C15B C16B -166.5(9) . . . .
C19 C14 C15B C16B 71.3(14) . . . .
C15A C14 C15B C16B 106(5) . . . .
C14 C15B C16B C17B 5(3) . . . .
C14 C15B C16B C18B 162.7(10) . . . .
N3 C14 C19 O4 -58.6(3) . . . .
C15B C14 C19 O4 66.0(7) . . . .
C15A C14 C19 O4 59.2(7) . . . .
N3 C14 C19 N4 119.9(2) . . . .
C15B C14 C19 N4 -115.5(7) . . . .
C15A C14 C19 N4 -122.4(7) . . . .
O4 C19 N4 C20 -1.2(4) . . . .
C14 C19 N4 C20 -179.6(2) . . . .
C19 N4 C20 C25 -112.8(2) . . . .
C19 N4 C20 C21 126.8(2) . . . .
N4 C20 C21 C22 -175.9(2) . . . .
C25 C20 C21 C22 65.4(3) . . . .
N4 C20 C21 C23 -50.7(3) . . . .
C25 C20 C21 C23 -169.4(2) . . . .
C22 C21 C23 C24 65.0(3) . . . .
C20 C21 C23 C24 -59.0(3) . . . .
N4 C20 C25 O5 -69.2(3) . . . .
C21 C20 C25 O5 52.3(3) . . . .
N4 C20 C25 N5 109.2(2) . . . .
C21 C20 C25 N5 -129.3(2) . . . .
O5 C25 N5 C26 -0.5(4) . . . .
C20 C25 N5 C26 -178.9(2) . . . .
C25 N5 C26 C30 -79.6(3) . . . .
C25 N5 C26 C27 155.6(2) . . . .
N5 C26 C27 C28 -60.4(2) . . . .
C30 C26 C27 C28 176.4(2) . . . .
C26 C27 C28 C29 -175.8(2) . . . .
C27 C28 C29 O7 -29.5(3) . . . .
C27 C28 C29 O6 154.2(2) . . . .
N5 C26 C30 O8 -12.3(4) . . . .
C27 C26 C30 O8 111.4(3) . . . .
N5 C26 C30 N6 167.1(2) . . . .
C27 C26 C30 N6 -69.2(3) . . . .
